data_7106666
loop_
_publ_author_name
'Thomas Bennett'
'Petra Simoncic'
'Stephen Moggach'
'Fabia Gozzo'
'Piero Macchi'
'David Keen'
'Jin-Chong Tan'
'Tony Cheetham'

_publ_section_title
;
 Reversible pressure-induced amorphization of a zeolitic imidazolate
 framework (ZIF-4)
;
_journal_name_full Chem.Commun.
_journal_page_first 7983
_journal_paper_doi 10.1039/c1cc11985k
_journal_volume 47
_journal_year 2011
_chemical_formula_moiety 'C12 H12 N8 Zn2, C3 H7 N O'
_chemical_formula_sum 'C15 H19 N9 O Zn2'
_chemical_formula_weight 472.14
_chemical_name_common ZIF-4
_space_group_IT_number 61
_symmetry_cell_setting orthorhombic
_symmetry_Int_Tables_number 61
_symmetry_space_group_name_Hall '-P 2ac 2ab'
_symmetry_space_group_name_H-M 'P b c a'
_atom_sites_solution_hydrogens geom
_atom_sites_solution_primary direct
_audit_creation_date 11-03-18
_audit_creation_method CRYSTALS_ver_14.06
_cell_angle_alpha 90
_cell_angle_beta 90
_cell_angle_gamma 90
_cell_formula_units_Z 8
_cell_length_a 15.3486(14)
_cell_length_b 15.1069(17)
_cell_length_c 18.3430(19)
_cell_measurement_reflns_used 2065
_cell_measurement_temperature 293
_cell_measurement_theta_max 23
_cell_measurement_theta_min 3
_cell_volume 4253.2(8)
_computing_cell_refinement 'SAINT (Siemens ,1995)'
_computing_data_collection 'SMART (Siemens, 1993)'
_computing_data_reduction 'SAINT (Siemens ,1995)'
_computing_molecular_graphics 'CAMERON (Watkin et al., 1996)'
_computing_publication_material 'CRYSTALS (Betteridge et al., 2003)'
_computing_structure_refinement 'CRYSTALS (Betteridge et al., 2003)'
_computing_structure_solution 'USER DEFINED STRUCTURE SOLUTION'
_diffrn_ambient_pressure 130
_diffrn_ambient_temperature 293
_diffrn_measured_fraction_theta_full 0.887
_diffrn_measured_fraction_theta_max 0.651
_diffrn_measurement_device Area
_diffrn_measurement_device_type 'Bruker SMART'
_diffrn_measurement_method \w
_diffrn_radiation_monochromator graphite
_diffrn_radiation_probe x-ray
_diffrn_radiation_type 'Mo K\a'
_diffrn_radiation_wavelength 0.71073
_diffrn_reflns_av_R_equivalents 0.000
_diffrn_reflns_limit_h_max 15
_diffrn_reflns_limit_h_min -15
_diffrn_reflns_limit_k_max 14
_diffrn_reflns_limit_k_min -15
_diffrn_reflns_limit_l_max 17
_diffrn_reflns_limit_l_min -18
_diffrn_reflns_number 11913
_diffrn_reflns_theta_full 17.550
_diffrn_reflns_theta_max 23.400
_diffrn_reflns_theta_min 2.916
_diffrn_source 'sealed X-ray tube'
_diffrn_standards_number 0
_exptl_absorpt_coefficient_mu 2.278
_exptl_absorpt_correction_T_max 0.73
_exptl_absorpt_correction_T_min 0.58
_exptl_absorpt_correction_type multi-scan
_exptl_absorpt_process_details 'SADABS (Siemens, 1996)'
_exptl_crystal_colour colourless
_exptl_crystal_density_diffrn 1.475
_exptl_crystal_density_method 'not measured'
_exptl_crystal_description block
_exptl_crystal_F_000 1920
_exptl_crystal_size_max 0.220
_exptl_crystal_size_mid 0.170
_exptl_crystal_size_min 0.140
_refine_diff_density_max 0.90
_refine_diff_density_min -0.89
_refine_ls_extinction_method None
_refine_ls_goodness_of_fit_ref 0.8034
_refine_ls_hydrogen_treatment none
_refine_ls_matrix_type full
_refine_ls_number_parameters 244
_refine_ls_number_reflns 1990
_refine_ls_number_restraints 240
_refine_ls_R_factor_all 0.1810
_refine_ls_R_factor_gt 0.0559
_refine_ls_shift/su_max 0.0001219
_refine_ls_structure_factor_coef Fsqd
_refine_ls_weighting_details
;
Method, part 1, Chebychev polynomial, (Watkin, 1994, Prince, 1982)
[weight] = 1.0/[A~0~*T~0~(x)+A~1~*T~1~(x) ... +A~n-1~]*T~n-1~(x)]
where A~i~ are the Chebychev coefficients listed below and x= Fcalc/Fmax
Method = Robust Weighting (Prince, 1982)
W = [weight] * [1-(deltaF/6*sigmaF)^2^]^2^
A~i~ are:
1.34 0.979 -0.133
;
_refine_ls_weighting_scheme calc
_refine_ls_wR_factor_all 0.2249
_refine_ls_wR_factor_gt 0.0946
_refine_ls_wR_factor_ref 0.2249
_reflns_limit_h_max 15
_reflns_limit_h_min 0
_reflns_limit_k_max 14
_reflns_limit_k_min 0
_reflns_limit_l_max 17
_reflns_limit_l_min 0
_reflns_number_gt 262
_reflns_number_total 2025
_reflns_threshold_expression I>2.0\s(I)
_oxford_diffrn_Wilson_B_factor 5.06
_oxford_diffrn_Wilson_scale 423.22
_oxford_refine_ls_r_factor_ref 0.1810
_oxford_refine_ls_scale 0.036855(14)
_oxford_reflns_number_all 1990
_oxford_reflns_threshold_expression_ref I>-10.0\s(I)
_oxford_structure_analysis_title 'tst9008 in Pbca'
_cod_data_source_file c1cc11985k.txt
_cod_data_source_block phaseI_13
_cod_original_formula_sum 'C15 H19 N9 O1 Zn2'
_cod_database_code 7106666

loop_
_symmetry_equiv_pos_as_xyz
x,y,z
-x,-y,-z
-x+1/2,y+1/2,z
x+1/2,-y+1/2,-z
x,-y+1/2,z+1/2
-x,y+1/2,-z+1/2
-x+1/2,-y,z+1/2
x+1/2,y,-z+1/2

loop_
_atom_site_label
_atom_site_type_symbol
_atom_site_fract_x
_atom_site_fract_y
_atom_site_fract_z
_atom_site_U_iso_or_equiv
_atom_site_occupancy
_atom_site_adp_type
_atom_site_refinement_flags_posn
_atom_site_refinement_flags_adp
_atom_site_refinement_flags_occupancy
_atom_site_disorder_assembly
_atom_site_disorder_group
_oxford_atom_site_special_shape
_atom_site_attached_hydrogens
Zn1 Zn 0.20565(15) 0.13848(17) 0.40844(13) 0.0737 1.0000 Uani . . . . . . .
Zn2 Zn 0.51268(15) 0.33706(17) 0.31330(13) 0.0732 1.0000 Uani . . . . . . .
N1 N 0.4461(8) 0.2344(10) 0.3538(8) 0.0765 1.0000 Uani D U . . . . .
N2 N 0.3306(6) 0.1608(9) 0.3901(9) 0.0756 1.0000 Uani D U . . . . .
N3 N 0.1058(8) 0.1310(11) 0.6165(6) 0.0758 1.0000 Uani D U . . . . .
N4 N 0.1790(10) 0.1225(13) 0.5127(6) 0.0886 1.0000 Uani D U . . . . .
N5 N 0.0759(9) -0.0669(10) 0.3053(8) 0.0781 1.0000 Uani D U . . . . .
N6 N 0.1630(10) 0.0369(10) 0.3492(7) 0.0741 1.0000 Uani D U . . . . .
N7 N 0.0644(11) 0.3127(10) 0.2824(7) 0.0852 1.0000 Uani D U . . . . .
N8 N 0.1395(10) 0.2406(9) 0.3660(7) 0.0737 1.0000 Uani D U . . . . .
C1 C 0.3614(8) 0.2341(10) 0.3611(10) 0.0742 1.0000 Uani D U . . . . .
C2 C 0.4004(9) 0.1135(10) 0.4048(12) 0.0958 1.0000 Uani D U . . . . .
C3 C 0.4718(7) 0.1586(12) 0.3826(12) 0.0909 1.0000 Uani D U . . . . .
C4 C 0.1096(10) 0.1520(13) 0.5474(7) 0.0797 1.0000 Uani D U . . . . .
C5 C 0.2223(12) 0.0812(18) 0.5639(9) 0.1219 1.0000 Uani D U . . . . .
C6 C 0.1790(13) 0.0874(18) 0.6278(7) 0.1147 1.0000 Uani D U . . . . .
C7 C 0.0966(11) -0.0157(12) 0.3606(7) 0.0785 1.0000 Uani D U . . . . .
C8 C 0.1898(12) 0.0146(14) 0.2834(9) 0.1051 1.0000 Uani D U . . . . .
C9 C 0.1353(13) -0.0473(14) 0.2564(8) 0.0997 1.0000 Uani D U . . . . .
C10 C 0.1033(13) 0.2385(10) 0.3011(8) 0.0870 1.0000 Uani D U . . . . .
C11 C 0.0791(16) 0.3661(9) 0.3374(10) 0.1060 1.0000 Uani D U . . . . .
C12 C 0.1217(15) 0.3208(11) 0.3899(8) 0.1001 1.0000 Uani D U . . . . .
N9 N 0.8223(18) 0.1775(18) 0.3981(16) 0.2111 1.0000 Uani D U . . . . .
C13 C 0.7287(19) 0.162(3) 0.3868(17) 0.2335 1.0000 Uani D U . . . . .
C14 C 0.867(3) 0.192(3) 0.327(2) 0.3382 1.0000 Uani D U . . . . .
C15 C 0.869(2) 0.157(4) 0.465(2) 0.3635 1.0000 Uani D U . . . . .
O1 O 0.6902(16) 0.128(2) 0.4332(17) 0.2638 1.0000 Uani D U . . . . .
H11 H 0.3261 0.2811 0.3469 0.0888 1.0000 Uiso R . . . . . .
H21 H 0.4007 0.0582 0.4271 0.1151 1.0000 Uiso R . . . . . .
H31 H 0.5291 0.1394 0.3866 0.1092 1.0000 Uiso R . . . . . .
H41 H 0.0668 0.1855 0.5244 0.0956 1.0000 Uiso R . . . . . .
H51 H 0.2752 0.0523 0.5573 0.1461 1.0000 Uiso R . . . . . .
H61 H 0.1973 0.0643 0.6723 0.1374 1.0000 Uiso R . . . . . .
H71 H 0.0662 -0.0168 0.4045 0.0943 1.0000 Uiso R . . . . . .
H81 H 0.2384 0.0376 0.2598 0.1261 1.0000 Uiso R . . . . . .
H91 H 0.1391 -0.0719 0.2100 0.1197 1.0000 Uiso R . . . . . .
H101 H 0.1054 0.1890 0.2710 0.1045 1.0000 Uiso R . . . . . .
H111 H 0.0633 0.4254 0.3396 0.1272 1.0000 Uiso R . . . . . .
H121 H 0.1358 0.3428 0.4358 0.1203 1.0000 Uiso R . . . . . .
H131 H 0.7013 0.1794 0.3439 0.2806 1.0000 Uiso R . . . . . .
H141 H 0.9279 0.2014 0.3344 0.4067 1.0000 Uiso R . . . . . .
H142 H 0.8420 0.2424 0.3028 0.4067 1.0000 Uiso R . . . . . .
H143 H 0.8589 0.1404 0.2963 0.4067 1.0000 Uiso R . . . . . .
H151 H 0.9296 0.1728 0.4590 0.4368 1.0000 Uiso R . . . . . .
H152 H 0.8450 0.1903 0.5047 0.4368 1.0000 Uiso R . . . . . .
H153 H 0.8648 0.0950 0.4751 0.4368 1.0000 Uiso R . . . . . .

loop_
_atom_site_aniso_label
_atom_site_aniso_U_11
_atom_site_aniso_U_22
_atom_site_aniso_U_33
_atom_site_aniso_U_23
_atom_site_aniso_U_13
_atom_site_aniso_U_12
Zn1 0.0627(18) 0.0884(19) 0.0701(17) 0.0032(13) 0.0024(11) -0.0043(13)
Zn2 0.0603(17) 0.092(2) 0.0676(16) -0.0014(13) 0.0049(12) 0.0012(12)
N1 0.043(7) 0.099(12) 0.087(11) 0.003(8) 0.020(8) -0.004(6)
N2 0.031(7) 0.071(11) 0.124(12) -0.008(9) 0.001(8) -0.003(5)
N3 0.055(9) 0.107(13) 0.065(8) 0.005(8) -0.007(6) 0.015(8)
N4 0.071(12) 0.136(15) 0.059(8) 0.019(9) -0.004(6) 0.022(9)
N5 0.080(11) 0.081(12) 0.073(10) 0.001(8) 0.016(7) -0.016(7)
N6 0.067(11) 0.100(13) 0.055(8) 0.006(7) 0.001(7) -0.015(7)
N7 0.095(13) 0.084(12) 0.077(10) 0.015(7) -0.027(8) -0.009(8)
N8 0.072(11) 0.078(10) 0.070(9) 0.005(7) -0.007(7) 0.014(8)
C1 0.039(7) 0.092(12) 0.091(13) 0.008(10) 0.002(9) 0.000(7)
C2 0.041(10) 0.101(12) 0.146(16) 0.028(12) 0.031(11) 0.018(7)
C3 0.036(7) 0.104(14) 0.132(16) 0.008(12) 0.022(11) 0.009(7)
C4 0.068(12) 0.109(16) 0.063(9) 0.001(10) -0.015(7) 0.020(9)
C5 0.097(15) 0.20(2) 0.072(11) 0.041(14) 0.014(9) 0.074(13)
C6 0.090(15) 0.19(2) 0.063(9) 0.027(13) 0.003(9) 0.068(13)
C7 0.065(13) 0.100(15) 0.071(10) -0.008(9) 0.023(8) -0.010(8)
C8 0.117(16) 0.115(17) 0.083(12) -0.012(10) 0.046(10) -0.048(11)
C9 0.108(16) 0.111(17) 0.081(11) -0.024(10) 0.039(10) -0.030(10)
C10 0.096(15) 0.096(12) 0.069(11) -0.012(9) -0.011(10) 0.023(11)
C11 0.127(17) 0.075(11) 0.116(15) -0.005(8) -0.057(13) 0.019(12)
C12 0.129(17) 0.074(12) 0.098(12) -0.011(9) -0.055(12) 0.010(11)
N9 0.27(3) 0.18(2) 0.19(3) 0.00(2) 0.02(2) 0.08(3)
C13 0.26(3) 0.20(3) 0.24(3) 0.02(3) 0.03(3) 0.09(3)
C14 0.41(5) 0.30(5) 0.30(4) 0.08(5) 0.13(4) -0.05(5)
C15 0.44(5) 0.38(6) 0.27(4) -0.03(5) -0.11(4) 0.09(5)
O1 0.27(3) 0.28(4) 0.24(3) 0.01(3) 0.08(2) 0.10(3)

loop_
_atom_type_symbol
_atom_type_scat_dispersion_real
_atom_type_scat_dispersion_imag
_atom_type_scat_Cromer_Mann_a1
_atom_type_scat_Cromer_Mann_b1
_atom_type_scat_Cromer_Mann_a2
_atom_type_scat_Cromer_Mann_b2
_atom_type_scat_Cromer_Mann_a3
_atom_type_scat_Cromer_Mann_b3
_atom_type_scat_Cromer_Mann_a4
_atom_type_scat_Cromer_Mann_b4
_atom_type_scat_Cromer_Mann_c
_atom_type_scat_source
C 0.0033 0.0016 2.3100 20.8439 1.0200 10.2075 1.5886 0.5687 0.8650 51.6512 0.2156 'International Tables Vol C 4.2.6.8 and 6.1.1.4'
H 0.0000 0.0000 0.4930 10.5109 0.3229 26.1257 0.1402 3.1424 0.0408 57.7998 0.0030 'International Tables Vol C 4.2.6.8 and 6.1.1.4'
N 0.0061 0.0033 12.2126 0.0057 3.1322 9.8933 2.0125 28.9975 1.1663 0.5826 -11.5290 'International Tables Vol C 4.2.6.8 and 6.1.1.4'
O 0.0106 0.0060 3.0485 13.2771 2.2868 5.7011 1.5463 0.3239 0.8670 32.9089 0.2508 'International Tables Vol C 4.2.6.8 and 6.1.1.4'
Zn 0.2839 1.4301 14.0743 3.2655 7.0318 0.2333 5.1652 10.3163 2.4100 58.7097 1.3041 'International Tables Vol C 4.2.6.8 and 6.1.1.4'

loop_
_geom_angle_atom_site_label_1
_geom_angle_site_symmetry_1
_geom_angle_atom_site_label_2
_geom_angle_site_symmetry_2
_geom_angle_atom_site_label_3
_geom_angle_site_symmetry_3
_geom_angle
_geom_angle_publ_flag
N2 . Zn1 . N4 . 112.8(7) yes
N2 . Zn1 . N6 . 111.0(6) yes
N4 . Zn1 . N6 . 111.5(7) yes
N2 . Zn1 . N8 . 107.1(6) yes
N4 . Zn1 . N8 . 111.5(6) yes
N6 . Zn1 . N8 . 102.4(6) yes
N5 3_555 Zn2 . N3 4_556 111.2(7) yes
N5 3_555 Zn2 . N7 8_555 110.3(6) yes
N3 4_556 Zn2 . N7 8_555 109.6(7) yes
N5 3_555 Zn2 . N1 . 104.1(6) yes
N3 4_556 Zn2 . N1 . 108.4(6) yes
N7 8_555 Zn2 . N1 . 113.2(7) yes
Zn2 . N1 . C1 . 123.3(10) yes
Zn2 . N1 . C3 . 131.9(10) yes
C1 . N1 . C3 . 104.6(6) yes
Zn1 . N2 . C1 . 124.1(9) yes
Zn1 . N2 . C2 . 131.5(9) yes
C1 . N2 . C2 . 104.3(6) yes
Zn2 4_456 N3 . C4 . 127.0(9) yes
Zn2 4_456 N3 . C6 . 129.2(9) yes
C4 . N3 . C6 . 103.7(6) yes
Zn1 . N4 . C4 . 126.5(9) yes
Zn1 . N4 . C5 . 130.4(9) yes
C4 . N4 . C5 . 103.1(6) yes
Zn2 3_545 N5 . C7 . 122.3(9) yes
Zn2 3_545 N5 . C9 . 133.5(10) yes
C7 . N5 . C9 . 103.2(6) yes
Zn1 . N6 . C7 . 129.5(10) yes
Zn1 . N6 . C8 . 126.5(9) yes
C7 . N6 . C8 . 103.5(6) yes
Zn2 8_455 N7 . C10 . 125.2(10) yes
Zn2 8_455 N7 . C11 . 130.0(10) yes
C10 . N7 . C11 . 104.2(6) yes
Zn1 . N8 . C10 . 123.2(9) yes
Zn1 . N8 . C12 . 133.2(10) yes
C10 . N8 . C12 . 103.6(6) yes
N2 . C1 . N1 . 113.7(6) yes
N2 . C1 . H11 . 123.1 no
N1 . C1 . H11 . 123.2 no
N2 . C2 . C3 . 108.9(6) yes
N2 . C2 . H21 . 125.6 no
C3 . C2 . H21 . 125.5 no
C2 . C3 . N1 . 108.4(6) yes
C2 . C3 . H31 . 125.8 no
N1 . C3 . H31 . 125.8 no
N4 . C4 . N3 . 114.9(6) yes
N4 . C4 . H41 . 122.5 no
N3 . C4 . H41 . 122.6 no
N4 . C5 . C6 . 109.8(6) yes
N4 . C5 . H51 . 125.1 no
C6 . C5 . H51 . 125.1 no
C5 . C6 . N3 . 108.4(6) yes
C5 . C6 . H61 . 125.8 no
N3 . C6 . H61 . 125.7 no
N5 . C7 . N6 . 114.9(6) yes
N5 . C7 . H71 . 122.5 no
N6 . C7 . H71 . 122.7 no
N6 . C8 . C9 . 108.7(6) yes
N6 . C8 . H81 . 125.5 no
C9 . C8 . H81 . 125.7 no
C8 . C9 . N5 . 109.6(6) yes
C8 . C9 . H91 . 125.1 no
N5 . C9 . H91 . 125.3 no
N7 . C10 . N8 . 114.0(6) yes
N7 . C10 . H101 . 123.0 no
N8 . C10 . H101 . 122.9 no
N7 . C11 . C12 . 108.8(6) yes
N7 . C11 . H111 . 125.6 no
C12 . C11 . H111 . 125.7 no
C11 . C12 . N8 . 109.3(6) yes
C11 . C12 . H121 . 125.3 no
N8 . C12 . H121 . 125.4 no
C13 . N9 . C14 . 110.2(9) yes
C13 . N9 . C15 . 124.8(9) yes
C14 . N9 . C15 . 122.9(9) yes
N9 . C13 . O1 . 117.8(9) yes
N9 . C13 . H131 . 121.2 no
O1 . C13 . H131 . 121.0 no
N9 . C14 . H141 . 109.6 no
N9 . C14 . H142 . 109.3 no
H141 . C14 . H142 . 109.5 no
N9 . C14 . H143 . 109.5 no
H141 . C14 . H143 . 109.5 no
H142 . C14 . H143 . 109.5 no
N9 . C15 . H151 . 109.3 no
N9 . C15 . H152 . 109.7 no
H151 . C15 . H152 . 109.5 no
N9 . C15 . H153 . 109.4 no
H151 . C15 . H153 . 109.5 no
H152 . C15 . H153 . 109.5 no

loop_
_geom_bond_atom_site_label_1
_geom_bond_site_symmetry_1
_geom_bond_atom_site_label_2
_geom_bond_site_symmetry_2
_geom_bond_distance
_geom_bond_publ_flag
Zn1 . N2 . 1.976(10) yes
Zn1 . N4 . 1.971(11) yes
Zn1 . N6 . 1.991(11) yes
Zn1 . N8 . 2.004(11) yes
Zn2 . N5 3_555 1.994(11) yes
Zn2 . N3 4_556 1.984(11) yes
Zn2 . N7 8_555 1.961(11) yes
Zn2 . N1 . 2.000(11) yes
N1 . C1 . 1.308(8) yes
N1 . C3 . 1.321(9) yes
N2 . C1 . 1.315(8) yes
N2 . C2 . 1.316(8) yes
N3 . C4 . 1.308(8) yes
N3 . C6 . 1.318(9) yes
N4 . C4 . 1.317(8) yes
N4 . C5 . 1.309(8) yes
N5 . C7 . 1.315(8) yes
N5 . C9 . 1.312(8) yes
N6 . C7 . 1.310(8) yes
N6 . C8 . 1.318(8) yes
N7 . C10 . 1.316(9) yes
N7 . C11 . 1.311(9) yes
N8 . C10 . 1.315(8) yes
N8 . C12 . 1.317(9) yes
C1 . H11 . 0.930 no
C2 . C3 . 1.353(9) yes
C2 . H21 . 0.930 no
C3 . H31 . 0.930 no
C4 . H41 . 0.930 no
C5 . C6 . 1.352(9) yes
C5 . H51 . 0.930 no
C6 . H61 . 0.930 no
C7 . H71 . 0.930 no
C8 . C9 . 1.348(9) yes
C8 . H81 . 0.930 no
C9 . H91 . 0.930 no
C10 . H101 . 0.930 no
C11 . C12 . 1.349(9) yes
C11 . H111 . 0.930 no
C12 . H121 . 0.930 no
N9 . C13 . 1.469(9) yes
N9 . C14 . 1.495(9) yes
N9 . C15 . 1.457(9) yes
C13 . O1 . 1.155(9) yes
C13 . H131 . 0.930 no
C14 . H141 . 0.960 no
C14 . H142 . 0.960 no
C14 . H143 . 0.960 no
C15 . H151 . 0.960 no
C15 . H152 . 0.960 no
C15 . H153 . 0.960 no
